data_7124307
loop_
_publ_author_name
'P\"utt, Ricarda'
'Qiu, Xinkai'
'Koz\/lowski, Piotr'
'Gildenast, Hans'
'Linnenberg, Oliver'
'Zahn, Stefan'
'Chiechi, Ryan'
'Monakhov, Kirill'

_publ_section_title
;
 Self-assembled monolayers of polyoxovanadates with phthalocyaninato
 lanthanide moieties on gold surfaces
;
_journal_name_full 'Chemical Communications'
_journal_paper_doi 10.1039/C9CC06852J
_journal_year 2019
_chemical_formula_moiety 'V12 O32 Yb2 C64 H32 N16 Cl, 3(C16 H36 N), 4(C2 H3 N)'
_chemical_formula_sum 'C120 H152 Cl N23 O32 V12 Yb2'
_chemical_formula_weight 3421.52
_space_group_crystal_system tetragonal
_space_group_IT_number 82
_space_group_name_Hall 'I -4'
_space_group_name_H-M_alt 'I -4'
_symmetry_space_group_name_Hall 'I -4'
_symmetry_space_group_name_H-M 'I -4'
_atom_sites_solution_hydrogens geom
_audit_creation_method SHELXL-2014/7
_audit_update_record
;
2019-09-02 deposited with the CCDC.    2019-10-14 downloaded from the CCDC.
;
_cell_angle_alpha 90
_cell_angle_beta 90
_cell_angle_gamma 90
_cell_formula_units_Z 2
_cell_length_a 14.840(3)
_cell_length_b 14.840(3)
_cell_length_c 35.452(8)
_cell_measurement_reflns_used 2308
_cell_measurement_temperature 100(2)
_cell_measurement_theta_max 16.29
_cell_measurement_theta_min 2.26
_cell_volume 7807(3)
_computing_cell_refinement 'Bruker SAINT'
_computing_data_collection 'Bruker APEX2'
_computing_data_reduction 'Bruker SAINT'
_computing_structure_refinement 'SHELXL-2014/7 (Sheldrick, 2014)'
_computing_structure_solution SHELXT
_diffrn_ambient_temperature 100(2)
_diffrn_measured_fraction_theta_full 0.996
_diffrn_measured_fraction_theta_max 0.996
_diffrn_measurement_device_type 'Bruker APEX CCD'
_diffrn_measurement_method '\w scans'
_diffrn_radiation_type MoK\a
_diffrn_radiation_wavelength 0.71073
_diffrn_reflns_av_R_equivalents 0.1157
_diffrn_reflns_av_unetI/netI 0.0788
_diffrn_reflns_Laue_measured_fraction_full 0.996
_diffrn_reflns_Laue_measured_fraction_max 0.996
_diffrn_reflns_limit_h_max 14
_diffrn_reflns_limit_h_min -14
_diffrn_reflns_limit_k_max 14
_diffrn_reflns_limit_k_min -14
_diffrn_reflns_limit_l_max 35
_diffrn_reflns_limit_l_min -35
_diffrn_reflns_number 29081
_diffrn_reflns_point_group_measured_fraction_full 0.996
_diffrn_reflns_point_group_measured_fraction_max 0.996
_diffrn_reflns_theta_full 20.933
_diffrn_reflns_theta_max 20.933
_diffrn_reflns_theta_min 1.488
_exptl_absorpt_coefficient_mu 1.951
_exptl_absorpt_correction_T_max 0.925
_exptl_absorpt_correction_T_min 0.710
_exptl_absorpt_correction_type multi-scan
_exptl_crystal_colour blue
_exptl_crystal_density_diffrn 1.418
_exptl_crystal_density_method 'not measured'
_exptl_crystal_description plate
_exptl_crystal_F_000 3343
_exptl_crystal_size_max 0.300
_exptl_crystal_size_mid 0.150
_exptl_crystal_size_min 0.040
_refine_diff_density_max 2.140
_refine_diff_density_min -0.499
_refine_diff_density_rms 0.150
_refine_ls_abs_structure_details
;
 Refined as an inversion twin.
;
_refine_ls_abs_structure_Flack -0.02(4)
_refine_ls_extinction_method none
_refine_ls_goodness_of_fit_ref 1.056
_refine_ls_hydrogen_treatment constr
_refine_ls_matrix_type full
_refine_ls_number_parameters 481
_refine_ls_number_reflns 4149
_refine_ls_number_restraints 616
_refine_ls_restrained_S_all 0.992
_refine_ls_R_factor_all 0.1102
_refine_ls_R_factor_gt 0.0777
_refine_ls_shift/su_max 0.022
_refine_ls_shift/su_mean 0.001
_refine_ls_structure_factor_coef Fsqd
_refine_ls_weighting_details 'w=1/[\s^2^(Fo^2^)+(0.1617P)^2^+1.2704P] where P=(Fo^2^+2Fc^2^)/3'
_refine_ls_weighting_scheme calc
_refine_ls_wR_factor_gt 0.2085
_refine_ls_wR_factor_ref 0.2347
_reflns_Friedel_coverage 0.952
_reflns_Friedel_fraction_full 0.996
_reflns_Friedel_fraction_max 0.996
_reflns_number_gt 3019
_reflns_number_total 4149
_reflns_threshold_expression 'I > 2\s(I)'
_cod_data_source_file c9cc06852j2.cif
_cod_data_source_block 2
_cod_original_cell_volume 7808(4)
_cod_database_code 7124307
_shelx_shelxl_version_number 2014/7
_shelx_space_group_comment
;
The symmetry employed for this shelxl refinement is uniquely defined
by the following loop, which should always be used as a source of
symmetry information in preference to the above space-group names.
They are only intended as comments.
;
_shelx_estimated_absorpt_t_min 0.592
_shelx_estimated_absorpt_t_max 0.926

loop_
_space_group_symop_operation_xyz
'x, y, z'
'-x, -y, z'
'y, -x, -z'
'-y, x, -z'
'x+1/2, y+1/2, z+1/2'
'-x+1/2, -y+1/2, z+1/2'
'y+1/2, -x+1/2, -z+1/2'
'-y+1/2, x+1/2, -z+1/2'

loop_
_atom_site_label
_atom_site_type_symbol
_atom_site_fract_x
_atom_site_fract_y
_atom_site_fract_z
_atom_site_U_iso_or_equiv
_atom_site_adp_type
_atom_site_occupancy
_atom_site_site_symmetry_order
_atom_site_calc_flag
_atom_site_refinement_flags_posn
_atom_site_refinement_flags_adp
_atom_site_refinement_flags_occupancy
_atom_site_disorder_assembly
_atom_site_disorder_group
Yb01 Yb 0.5000 0.5000 0.60606(5) 0.0873(8) Uani 1 2 d S T P . .
V002 V 0.3704(3) 0.3356(4) 0.53765(18) 0.0850(17) Uani 1 1 d . . . . .
V003 V 0.4385(3) 0.6721(4) 0.55050(19) 0.0815(17) Uani 1 1 d . . . . .
V004 V 0.2949(3) 0.5438(4) 0.53820(18) 0.0856(17) Uani 1 1 d . . . . .
Cl05 Cl 0.5000 0.5000 0.5000 0.072(3) Uani 1 4 d S T P . .
O06 O 0.4071(13) 0.7590(14) 0.5747(6) 0.088(6) Uani 1 1 d . . . . .
O07 O 0.3834(13) 0.5716(14) 0.5726(7) 0.081(6) Uani 1 1 d . . . . .
O008 O 0.5438(13) 0.6278(13) 0.5717(6) 0.075(6) Uani 1 1 d . . . . .
O009 O 0.3453(11) 0.6555(12) 0.5130(7) 0.093(8) Uani 1 1 d . . . . .
O0A O 0.3224(12) 0.2482(14) 0.5532(7) 0.097(7) Uani 1 1 d . . . . .
O0B O 0.2011(12) 0.5779(15) 0.5543(7) 0.099(7) Uani 1 1 d . . . . .
O00C O 0.5203(13) 0.7162(12) 0.5143(7) 0.099(8) Uani 1 1 d . . . . .
O00D O 0.2933(11) 0.4248(13) 0.5473(6) 0.074(5) Uani 1 1 d . . . . .
N00E N 0.545(2) 0.374(2) 0.6453(8) 0.095(9) Uani 1 1 d . U . . .
N00F N 0.601(2) 0.702(2) 0.6495(10) 0.111(11) Uani 1 1 d . U . . .
C00G C 0.056(2) 0.564(2) 0.4439(9) 0.096(10) Uiso 1 1 d D . . . .
H00A H 0.0811 0.5311 0.4219 0.115 Uiso 0.5 1 calc R U P A 1
H00B H 0.1073 0.5858 0.4592 0.115 Uiso 0.5 1 calc R U P A 1
H00C H 0.1107 0.5319 0.4349 0.115 Uiso 0.5 1 calc R U P B 2
H00D H 0.0759 0.6146 0.4599 0.115 Uiso 0.5 1 calc R U P B 2
C00H C 0.493(2) 0.306(2) 0.6496(10) 0.086(10) Uani 1 1 d D U . . .
N00I N 0.5000 0.5000 0.7564(13) 0.081(16) Uiso 0.5 2 d DS . P . .
C00J C 0.563(3) 0.543(4) 0.7310(15) 0.084(16) Uiso 0.5 1 d D U P . .
H00K H 0.5278 0.5840 0.7149 0.101 Uiso 0.25 1 calc R U P C 1
H00L H 0.5866 0.4948 0.7143 0.101 Uiso 0.25 1 calc R U P C 1
H00M H 0.5406 0.6014 0.7217 0.101 Uiso 0.25 1 calc R U P D 2
H00N H 0.5785 0.5035 0.7093 0.101 Uiso 0.25 1 calc R U P D 2
C00K C 0.6509(17) 0.632(3) 0.6439(13) 0.115(14) Uani 1 1 d D U . . .
N00M N 0.622(2) 0.541(2) 0.6403(11) 0.107(11) Uani 1 1 d . U . . .
C00N C 0.623(3) 0.354(2) 0.6511(11) 0.103(11) Uani 1 1 d D U . . .
C00P C 0.698(3) 0.495(4) 0.6465(14) 0.139(18) Uani 1 1 d D U . . .
N00R N 0.705(2) 0.411(3) 0.6513(12) 0.121(13) Uani 1 1 d . U . . .
N00U N -0.158(4) 0.917(4) 0.3545(16) 0.097(16) Uiso 0.5 1 d . . P E 1
C00X C 0.066(2) 0.447(2) 0.4905(10) 0.111(12) Uiso 1 1 d D . . . .
H00E H 0.0924 0.4873 0.5097 0.134 Uiso 0.6667 1 calc R U P F 1
H00F H 0.1160 0.4270 0.4738 0.134 Uiso 0.6667 1 calc R U P F 1
H00G H 0.1192 0.4840 0.4972 0.134 Uiso 0.3333 1 calc R U P G 2
H00H H 0.0871 0.3926 0.4766 0.134 Uiso 0.3333 1 calc R U P G 2
C00Z C 0.002(4) 0.643(4) 0.430(2) 0.111(12) Uiso 0.5 1 d D U P H 1
H00I H -0.0166 0.6829 0.4512 0.133 Uiso 0.5 1 calc R U P H 1
H00J H -0.0519 0.6239 0.4157 0.133 Uiso 0.5 1 calc R U P H 1
C3 C 0.7452(18) 0.643(4) 0.638(2) 0.12(2) Uani 0.5 1 d DG U P I 2
C4 C 0.773(3) 0.554(3) 0.638(2) 0.12(2) Uani 0.5 1 d DG U P I 2
C5 C 0.863(3) 0.533(2) 0.6324(19) 0.123(19) Uani 0.5 1 d G U P I 2
H5 H 0.8825 0.4716 0.6321 0.148 Uiso 0.5 1 calc R U P I 2
C0 C 0.926(2) 0.601(3) 0.6274(18) 0.128(19) Uani 0.5 1 d G U P I 2
H0 H 0.9879 0.5871 0.6237 0.154 Uiso 0.5 1 calc R U P I 2
C1 C 0.898(2) 0.691(3) 0.6277(17) 0.129(19) Uani 0.5 1 d G U P I 2
H1 H 0.9411 0.7376 0.6243 0.154 Uiso 0.5 1 calc R U P I 2
C2 C 0.808(3) 0.712(3) 0.633(2) 0.12(2) Uani 0.5 1 d G U P I 2
H2 H 0.7889 0.7727 0.6332 0.147 Uiso 0.5 1 calc R U P I 2
C012 C 0.059(6) 0.680(4) 0.3911(18) 0.112(12) Uiso 0.5 1 d D U P H 2
H01A H 0.1188 0.6589 0.3828 0.135 Uiso 0.5 1 calc R U P H 2
H01B H 0.0265 0.7053 0.3691 0.135 Uiso 0.5 1 calc R U P H 2
C013 C 0.480(5) 0.563(4) 0.7856(17) 0.11(2) Uiso 0.5 1 d D U P . .
H01I H 0.5346 0.5938 0.7946 0.132 Uiso 0.25 1 calc R U P J 2
H01J H 0.4496 0.5327 0.8072 0.132 Uiso 0.25 1 calc R U P J 2
H01G H 0.5329 0.5747 0.8017 0.132 Uiso 0.25 1 calc R U P K 1
H01H H 0.4292 0.5413 0.8016 0.132 Uiso 0.25 1 calc R U P K 1
C6 C 0.377(7) 0.696(5) 0.794(2) 0.07(2) Uiso 0.25 1 d D U P L 2
H6A H 0.3184 0.6739 0.8038 0.082 Uiso 0.25 1 calc R U P L 2
H6B H 0.4183 0.7041 0.8155 0.082 Uiso 0.25 1 calc R U P L 2
C016 C 0.027(4) 0.362(3) 0.5110(16) 0.130(15) Uiso 0.6667 1 d D U P H 1
H01C H -0.0091 0.3818 0.5329 0.156 Uiso 0.6667 1 calc R U P H 1
H01D H -0.0139 0.3297 0.4935 0.156 Uiso 0.6667 1 calc R U P H 1
C10 C 0.525(3) 0.135(4) 0.667(2) 0.122(18) Uani 0.5 1 d G U P M 2
H10 H 0.4658 0.1104 0.6649 0.146 Uiso 0.5 1 calc R U P M 2
C11 C 0.596(3) 0.081(3) 0.6788(18) 0.129(18) Uani 0.5 1 d G U P M 2
H11 H 0.5853 0.0198 0.6853 0.154 Uiso 0.5 1 calc R U P M 2
C7 C 0.682(3) 0.117(3) 0.6815(17) 0.121(18) Uani 0.5 1 d G U P M 2
H7 H 0.7306 0.0801 0.6898 0.145 Uiso 0.5 1 calc R U P M 2
C8 C 0.697(5) 0.206(4) 0.672(2) 0.125(18) Uani 0.5 1 d G U P M 2
H8 H 0.7564 0.2309 0.6738 0.150 Uiso 0.5 1 calc R U P M 2
C9 C 0.626(7) 0.260(3) 0.660(3) 0.111(18) Uani 0.5 1 d DG U P M 2
C12 C 0.540(6) 0.224(4) 0.657(3) 0.118(18) Uani 0.5 1 d DG U P M 2
C01A C 0.004(4) 0.602(4) 0.4092(17) 0.111(13) Uiso 0.5 1 d D U P H 2
H01E H -0.0559 0.6238 0.4172 0.133 Uiso 0.5 1 calc R U P H 2
H01F H -0.0050 0.5533 0.3903 0.133 Uiso 0.5 1 calc R U P H 2
C13 C 0.362(9) 0.787(5) 0.774(4) 0.10(5) Uiso 0.25 1 d D U P L 2
H13A H 0.3373 0.8304 0.7922 0.147 Uiso 0.25 1 calc R U P L 2
H13B H 0.4203 0.8094 0.7648 0.147 Uiso 0.25 1 calc R U P L 2
H13C H 0.3206 0.7793 0.7531 0.147 Uiso 0.25 1 calc R U P L 2
C01C C 0.811(4) 0.583(9) 0.763(6) 0.11(5) Uiso 0.25 1 d D U P N 1
H01K H 0.8598 0.5386 0.7659 0.162 Uiso 0.25 1 calc R U P N 1
H01L H 0.8082 0.6211 0.7853 0.162 Uiso 0.25 1 calc R U P N 1
H01M H 0.8232 0.6201 0.7406 0.162 Uiso 0.25 1 calc R U P N 1
C01D C 0.721(4) 0.533(5) 0.758(3) 0.035(18) Uiso 0.25 1 d D U P N 1
H01N H 0.7285 0.4843 0.7389 0.042 Uiso 0.25 1 calc R U P N 1
H01O H 0.7032 0.5049 0.7819 0.042 Uiso 0.25 1 calc R U P N 1
N11 N 0.0000 0.5000 0.4671(10) 0.088(10) Uiso 1 2 d S . P H .
C14 C 0.646(4) 0.597(3) 0.745(3) 0.06(2) Uiso 0.25 1 d D U P N 1
H14A H 0.6682 0.6350 0.7239 0.073 Uiso 0.25 1 calc R U P N 1
H14B H 0.6278 0.6363 0.7658 0.073 Uiso 0.25 1 calc R U P N 1
C15 C 0.012(7) 0.420(8) 0.526(2) 0.132(17) Uiso 0.3333 1 d D U P H 2
H15A H 0.0007 0.4738 0.5417 0.159 Uiso 0.3333 1 calc R U P H 2
H15B H -0.0461 0.3932 0.5186 0.159 Uiso 0.3333 1 calc R U P H 2
C16 C -0.235(4) 0.824(4) 0.4057(18) 0.088(19) Uiso 0.5 1 d . . P E 1
H16A H -0.2181 0.8421 0.4313 0.132 Uiso 0.5 1 calc R U P E 1
H16B H -0.3004 0.8307 0.4025 0.132 Uiso 0.5 1 calc R U P E 1
H16C H -0.2186 0.7604 0.4018 0.132 Uiso 0.5 1 calc R U P E 1
C19 C -0.190(4) 0.878(4) 0.3791(15) 0.065(14) Uiso 0.5 1 d . . P E 1
C1A C 0.074(5) 0.687(4) 0.405(2) 0.117(12) Uiso 0.5 1 d D U P H 1
H1AA H 0.1339 0.6827 0.4166 0.140 Uiso 0.5 1 calc R U P H 1
H1AB H 0.0760 0.6563 0.3800 0.140 Uiso 0.5 1 calc R U P H 1
C1B C 0.417(9) 0.627(6) 0.766(2) 0.11(3) Uiso 0.25 1 d D U P L 2
H1BA H 0.3672 0.5921 0.7536 0.128 Uiso 0.25 1 calc R U P L 2
H1BB H 0.4499 0.6587 0.7454 0.128 Uiso 0.25 1 calc R U P L 2
C2AA C 0.099(4) 0.295(4) 0.5248(16) 0.137(15) Uiso 0.6667 1 d D U P H 1
H2AA H 0.0735 0.2565 0.5448 0.164 Uiso 0.6667 1 calc R U P H 1
H2AB H 0.1500 0.3296 0.5360 0.164 Uiso 0.6667 1 calc R U P H 1
C1C C 0.003(9) 0.295(8) 0.572(4) 0.15(2) Uiso 0.3333 1 d D U P H 2
H1CA H 0.0363 0.2497 0.5870 0.224 Uiso 0.3333 1 calc R U P H 2
H1CB H -0.0296 0.3348 0.5898 0.224 Uiso 0.3333 1 calc R U P H 2
H1CC H -0.0407 0.2641 0.5560 0.224 Uiso 0.3333 1 calc R U P H 2
C1D C 0.069(6) 0.753(5) 0.422(2) 0.122(16) Uiso 0.5 1 d D U P H 2
H1DA H 0.1243 0.7867 0.4182 0.182 Uiso 0.5 1 calc R U P H 2
H1DB H 0.0709 0.7231 0.4470 0.182 Uiso 0.5 1 calc R U P H 2
H1DC H 0.0170 0.7936 0.4213 0.182 Uiso 0.5 1 calc R U P H 2
C4AA C 0.135(5) 0.235(5) 0.492(2) 0.19(2) Uiso 0.6667 1 d D U P H 1
H4AA H 0.1872 0.2646 0.4802 0.278 Uiso 0.6667 1 calc R U P H 1
H4AB H 0.0877 0.2263 0.4733 0.278 Uiso 0.6667 1 calc R U P H 1
H4AC H 0.1540 0.1765 0.5022 0.278 Uiso 0.6667 1 calc R U P H 1
C5AA C 0.070(6) 0.351(8) 0.548(3) 0.135(16) Uiso 0.3333 1 d D U P H 2
H5AA H 0.1138 0.3822 0.5643 0.163 Uiso 0.3333 1 calc R U P H 2
H5AB H 0.1026 0.3112 0.5303 0.163 Uiso 0.3333 1 calc R U P H 2
C1E C 0.048(6) 0.786(4) 0.399(2) 0.122(16) Uiso 0.5 1 d D U P H 1
H1EA H 0.0445 0.7990 0.3723 0.184 Uiso 0.5 1 calc R U P H 1
H1EB H 0.0945 0.8240 0.4109 0.184 Uiso 0.5 1 calc R U P H 1
H1EC H -0.0100 0.7972 0.4113 0.184 Uiso 0.5 1 calc R U P H 1
C1F C 0.778(2) 0.542(4) 0.655(2) 0.14(2) Uani 0.5 1 d DG U P I 1
C1G C 0.869(3) 0.527(3) 0.6622(18) 0.12(2) Uani 0.5 1 d G U P I 1
H1G H 0.8911 0.4672 0.6653 0.148 Uiso 0.5 1 calc R U P I 1
C1H C 0.9283(17) 0.599(3) 0.6647(16) 0.13(2) Uani 0.5 1 d G U P I 1
H1H H 0.9904 0.5892 0.6696 0.156 Uiso 0.5 1 calc R U P I 1
C1I C 0.896(2) 0.687(3) 0.6602(15) 0.116(19) Uani 0.5 1 d G U P I 1
H1I H 0.9367 0.7364 0.6620 0.139 Uiso 0.5 1 calc R U P I 1
C1J C 0.805(3) 0.702(4) 0.6531(19) 0.13(2) Uani 0.5 1 d G U P I 1
H1J H 0.7837 0.7615 0.6500 0.161 Uiso 0.5 1 calc R U P I 1
C1K C 0.7465(18) 0.629(5) 0.651(2) 0.14(2) Uani 0.5 1 d DG U P I 1
C1L C 0.546(6) 0.241(4) 0.669(2) 0.111(18) Uani 0.5 1 d DG U P M 1
C1M C 0.525(4) 0.156(4) 0.683(2) 0.128(18) Uani 0.5 1 d G U P M 1
H1M H 0.4647 0.1345 0.6818 0.154 Uiso 0.5 1 calc R U P M 1
C1N C 0.592(4) 0.102(3) 0.6988(17) 0.131(18) Uani 0.5 1 d G U P M 1
H1N H 0.5774 0.0443 0.7084 0.157 Uiso 0.5 1 calc R U P M 1
C1O C 0.680(3) 0.133(3) 0.7005(17) 0.129(18) Uani 0.5 1 d G U P M 1
H1O H 0.7259 0.0969 0.7113 0.154 Uiso 0.5 1 calc R U P M 1
C1P C 0.701(5) 0.218(4) 0.686(2) 0.123(18) Uani 0.5 1 d G U P M 1
H1P H 0.7617 0.2396 0.6877 0.148 Uiso 0.5 1 calc R U P M 1
C1Q C 0.635(7) 0.272(3) 0.671(2) 0.115(18) Uani 0.5 1 d DG U P M 1
C1R C 0.453(7) 0.645(5) 0.763(2) 0.09(3) Uiso 0.25 1 d D U P N 1
H1RA H 0.4551 0.6283 0.7354 0.105 Uiso 0.25 1 calc R U P N 1
H1RB H 0.4988 0.6924 0.7667 0.105 Uiso 0.25 1 calc R U P N 1
C1S C 0.361(5) 0.682(5) 0.772(4) 0.13(3) Uiso 0.25 1 d D U P N 1
H1SA H 0.3308 0.6419 0.7902 0.156 Uiso 0.25 1 calc R U P N 1
H1SB H 0.3237 0.6824 0.7485 0.156 Uiso 0.25 1 calc R U P N 1
C1T C 0.363(7) 0.778(5) 0.788(4) 0.07(3) Uiso 0.25 1 d D U P N 1
H1TA H 0.3829 0.8205 0.7685 0.102 Uiso 0.25 1 calc R U P N 1
H1TB H 0.4054 0.7804 0.8093 0.102 Uiso 0.25 1 calc R U P N 1
H1TC H 0.3029 0.7952 0.7968 0.102 Uiso 0.25 1 calc R U P N 1
C14A C 0.645(4) 0.555(10) 0.758(2) 0.09(3) Uiso 0.25 1 d D U P N 2
H14C H 0.6397 0.6135 0.7715 0.102 Uiso 0.25 1 calc R U P N 2
H14D H 0.6432 0.5068 0.7778 0.102 Uiso 0.25 1 calc R U P N 2
C01E C 0.735(3) 0.551(9) 0.738(3) 0.08(3) Uiso 0.25 1 d D U P N 2
H01P H 0.7288 0.5790 0.7132 0.093 Uiso 0.25 1 calc R U P N 2
H01Q H 0.7520 0.4870 0.7345 0.093 Uiso 0.25 1 calc R U P N 2
C0AA C 0.812(6) 0.599(13) 0.760(5) 0.11(5) Uiso 0.25 1 d D U P N 2
H0AA H 0.8678 0.5936 0.7453 0.169 Uiso 0.25 1 calc R U P N 2
H0AB H 0.7965 0.6624 0.7631 0.169 Uiso 0.25 1 calc R U P N 2
H0AC H 0.8198 0.5703 0.7845 0.169 Uiso 0.25 1 calc R U P N 2

loop_
_atom_site_aniso_label
_atom_site_aniso_U_11
_atom_site_aniso_U_22
_atom_site_aniso_U_33
_atom_site_aniso_U_23
_atom_site_aniso_U_13
_atom_site_aniso_U_12
Yb01 0.0544(12) 0.1046(17) 0.1029(14) 0.000 0.000 0.0028(12)
V002 0.056(3) 0.077(4) 0.122(5) 0.011(3) -0.001(3) -0.001(3)
V003 0.050(3) 0.076(4) 0.119(5) -0.011(3) -0.004(3) 0.006(3)
V004 0.051(3) 0.080(4) 0.125(5) 0.002(3) -0.006(3) 0.001(3)
Cl05 0.059(4) 0.059(4) 0.098(9) 0.000 0.000 0.000
O06 0.063(12) 0.080(13) 0.121(16) -0.017(12) -0.010(12) 0.008(10)
O07 0.056(12) 0.070(13) 0.116(18) -0.011(11) -0.003(11) 0.007(9)
O008 0.047(11) 0.072(12) 0.107(17) -0.019(11) 0.003(10) 0.005(9)
O009 0.046(10) 0.059(11) 0.17(3) 0.013(12) -0.010(12) 0.005(8)
O0A 0.060(11) 0.082(13) 0.15(2) 0.012(14) -0.001(12) -0.001(10)
O0B 0.042(10) 0.111(16) 0.15(2) -0.021(14) -0.016(11) 0.008(10)
O00C 0.067(12) 0.052(11) 0.18(3) -0.018(12) -0.030(13) -0.008(9)
O00D 0.048(10) 0.081(13) 0.093(15) -0.009(11) 0.009(10) -0.015(9)
N00E 0.06(2) 0.15(3) 0.08(2) 0.010(18) -0.013(16) -0.02(2)
N00F 0.10(3) 0.12(2) 0.11(3) -0.03(2) 0.028(19) 0.009(18)
C00H 0.06(2) 0.10(3) 0.10(3) 0.01(2) -0.023(18) -0.01(2)
C00K 0.07(3) 0.11(3) 0.16(4) -0.01(3) -0.01(2) 0.01(2)
N00M 0.063(18) 0.10(2) 0.16(3) 0.00(2) 0.030(19) 0.019(18)
C00N 0.08(3) 0.13(3) 0.09(3) 0.02(2) -0.01(2) 0.00(2)
C00P 0.13(4) 0.12(2) 0.17(4) 0.02(3) -0.03(4) -0.02(3)
N00R 0.061(17) 0.12(2) 0.18(4) 0.03(3) -0.01(2) 0.015(16)
C3 0.08(3) 0.10(3) 0.18(5) 0.04(4) -0.05(3) -0.03(2)
C4 0.07(2) 0.10(3) 0.18(5) 0.03(4) -0.05(4) -0.03(3)
C5 0.08(3) 0.10(3) 0.19(5) -0.02(4) -0.04(4) -0.03(2)
C0 0.06(3) 0.12(3) 0.20(5) 0.00(4) -0.04(3) -0.03(2)
C1 0.08(3) 0.11(3) 0.19(5) 0.00(4) -0.05(3) -0.05(3)
C2 0.09(3) 0.10(3) 0.18(5) 0.03(4) -0.04(4) -0.03(2)
C10 0.10(2) 0.16(3) 0.11(4) 0.02(3) -0.06(3) -0.02(2)
C11 0.11(2) 0.16(3) 0.12(4) 0.03(3) -0.05(3) -0.01(2)
C7 0.11(2) 0.16(3) 0.10(4) 0.03(3) -0.08(3) 0.00(2)
C8 0.10(2) 0.15(3) 0.12(4) 0.03(3) -0.06(3) 0.00(2)
C9 0.09(2) 0.14(3) 0.10(4) 0.01(3) -0.05(3) -0.01(2)
C12 0.10(2) 0.15(3) 0.10(4) 0.02(3) -0.05(3) -0.01(2)
C1F 0.05(2) 0.17(4) 0.18(5) -0.10(4) -0.02(3) 0.04(3)
C1G 0.06(3) 0.17(4) 0.15(5) -0.07(4) -0.04(3) 0.03(2)
C1H 0.07(3) 0.17(4) 0.15(4) -0.06(4) -0.05(3) 0.02(2)
C1I 0.05(2) 0.17(4) 0.13(4) -0.09(4) 0.02(3) 0.03(3)
C1J 0.06(3) 0.18(4) 0.16(5) -0.07(4) -0.02(3) 0.03(3)
C1K 0.07(3) 0.18(5) 0.18(5) -0.05(5) -0.04(4) 0.03(2)
C1L 0.10(2) 0.15(3) 0.09(4) 0.01(3) -0.05(3) -0.01(2)
C1M 0.11(2) 0.16(3) 0.11(4) 0.03(3) -0.06(3) -0.02(2)
C1N 0.12(2) 0.16(3) 0.11(4) 0.03(3) -0.04(3) 0.00(2)
C1O 0.11(2) 0.16(3) 0.12(4) 0.02(3) -0.04(3) 0.01(2)
C1P 0.11(2) 0.16(3) 0.11(4) 0.02(3) -0.06(3) 0.00(2)
C1Q 0.09(2) 0.14(3) 0.11(4) 0.01(3) -0.05(3) 0.00(2)

loop_
_atom_type_symbol
_atom_type_description
_atom_type_scat_dispersion_real
_atom_type_scat_dispersion_imag
_atom_type_scat_source
C C 0.0033 0.0016 'International Tables Vol C Tables 4.2.6.8 and 6.1.1.4'
H H 0.0000 0.0000 'International Tables Vol C Tables 4.2.6.8 and 6.1.1.4'
Cl Cl 0.1484 0.1585 'International Tables Vol C Tables 4.2.6.8 and 6.1.1.4'
N N 0.0061 0.0033 'International Tables Vol C Tables 4.2.6.8 and 6.1.1.4'
O O 0.0106 0.0060 'International Tables Vol C Tables 4.2.6.8 and 6.1.1.4'
V V 0.3005 0.5294 'International Tables Vol C Tables 4.2.6.8 and 6.1.1.4'
Yb Yb -0.3850 5.5486 'International Tables Vol C Tables 4.2.6.8 and 6.1.1.4'

loop_
_geom_angle_atom_site_label_1
_geom_angle_atom_site_label_2
_geom_angle_atom_site_label_3
_geom_angle
_geom_angle_site_symmetry_1
_geom_angle_site_symmetry_3
N00M Yb01 N00M 115.1(16) 2_665 .
N00M Yb01 O008 80.9(11) 2_665 2_665
N00M Yb01 O008 135.7(9) . 2_665
N00M Yb01 O008 135.7(9) 2_665 .
N00M Yb01 O008 80.9(11) . .
O008 Yb01 O008 117.4(10) 2_665 .
N00M Yb01 O07 137.7(10) 2_665 2_665
N00M Yb01 O07 78.6(10) . 2_665
O008 Yb01 O07 65.0(7) 2_665 2_665
O008 Yb01 O07 84.2(6) . 2_665
N00M Yb01 O07 78.6(10) 2_665 .
N00M Yb01 O07 137.7(10) . .
O008 Yb01 O07 84.2(6) 2_665 .
O008 Yb01 O07 65.0(7) . .
O07 Yb01 O07 119.4(11) 2_665 .
N00M Yb01 N00E 71.0(13) 2_665 2_665
N00M Yb01 N00E 73.1(12) . 2_665
O008 Yb01 N00E 147.6(9) 2_665 2_665
O008 Yb01 N00E 75.7(9) . 2_665
O07 Yb01 N00E 147.3(10) 2_665 2_665
O07 Yb01 N00E 74.8(9) . 2_665
N00M Yb01 N00E 73.1(12) 2_665 .
N00M Yb01 N00E 71.0(13) . .
O008 Yb01 N00E 75.7(9) 2_665 .
O008 Yb01 N00E 147.6(9) . .
O07 Yb01 N00E 74.8(9) 2_665 .
O07 Yb01 N00E 147.3(10) . .
N00E Yb01 N00E 109.9(15) 2_665 .
N00M Yb01 V003 109.3(9) 2_665 2_665
N00M Yb01 V003 107.5(8) . 2_665
O008 Yb01 V003 32.3(5) 2_665 2_665
O008 Yb01 V003 103.6(5) . 2_665
O07 Yb01 V003 32.8(5) 2_665 2_665
O07 Yb01 V003 104.4(5) . 2_665
N00E Yb01 V003 179.0(8) 2_665 2_665
N00E Yb01 V003 71.0(8) . 2_665
N00M Yb01 V003 107.5(8) 2_665 .
N00M Yb01 V003 109.3(9) . .
O008 Yb01 V003 103.6(5) 2_665 .
O008 Yb01 V003 32.3(5) . .
O07 Yb01 V003 104.4(5) 2_665 .
O07 Yb01 V003 32.8(5) . .
N00E Yb01 V003 71.0(8) 2_665 .
N00E Yb01 V003 179.0(8) . .
V003 Yb01 V003 108.0(2) 2_665 .
O0A V002 O00D 104.7(10) . .
O0A V002 O008 109.1(11) . 2_665
O00D V002 O008 95.7(9) . 2_665
O0A V002 O009 108.1(11) . 4_656
O00D V002 O009 89.7(9) . 4_656
O008 V002 O009 139.7(9) 2_665 4_656
O0A V002 O00C 101.4(10) . 2_665
O00D V002 O00C 153.6(9) . 2_665
O008 V002 O00C 79.7(10) 2_665 2_665
O009 V002 O00C 78.1(10) 4_656 2_665
O0A V002 V003 110.9(7) . 2_665
O00D V002 V003 129.2(7) . 2_665
O008 V002 V003 39.1(7) 2_665 2_665
O009 V002 V003 111.3(7) 4_656 2_665
O00C V002 V003 40.6(7) 2_665 2_665
O0A V002 V004 109.6(9) . 4_656
O00D V002 V004 126.0(8) . 4_656
O008 V002 V004 110.5(7) 2_665 4_656
O009 V002 V004 40.5(6) 4_656 4_656
O00C V002 V004 37.6(7) 2_665 4_656
V003 V002 V004 73.6(2) 2_665 4_656
O06 V003 O008 108.0(9) . .
O06 V003 O07 106.7(10) . .
O008 V003 O07 85.2(8) . .
O06 V003 O00C 105.7(10) . .
O008 V003 O00C 81.7(9) . .
O07 V003 O00C 147.4(9) . .
O06 V003 O009 105.1(9) . .
O008 V003 O009 146.7(9) . .
O07 V003 O009 82.8(9) . .
O00C V003 O009 92.1(9) . .
O06 V003 V002 113.5(7) . 2_665
O008 V003 V002 38.6(7) . 2_665
O07 V003 V002 117.7(6) . 2_665
O00C V003 V002 43.1(6) . 2_665
O009 V003 V002 126.2(7) . 2_665
O06 V003 V004 113.2(8) . .
O008 V003 V004 116.6(7) . .
O07 V003 V004 38.4(7) . .
O00C V003 V004 126.9(7) . .
O009 V003 V004 44.4(6) . .
V002 V003 V004 132.6(2) 2_665 .
O06 V003 Yb01 111.9(8) . .
O008 V003 Yb01 42.4(7) . .
O07 V003 Yb01 42.8(6) . .
O00C V003 Yb01 119.3(6) . .
O009 V003 Yb01 120.1(6) . .
V002 V003 Yb01 78.12(17) 2_665 .
V004 V003 Yb01 77.72(18) . .
O0B V004 O00D 103.7(11) . .
O0B V004 O07 108.4(10) . .
O00D V004 O07 96.4(9) . .
O0B V004 O00C 109.6(10) . 4_656
O00D V004 O00C 89.7(9) . 4_656
O07 V004 O00C 138.8(10) . 4_656
O0B V004 O009 102.8(10) . .
O00D V004 O009 152.8(9) . .
O07 V004 O009 81.1(10) . .
O00C V004 O009 75.6(9) 4_656 .
O0B V004 V003 112.5(8) . .
O00D V004 V003 129.1(6) . .
O07 V004 V003 39.3(7) . .
O00C V004 V003 109.4(7) 4_656 .
O009 V004 V003 41.9(6) . .
O0B V004 V002 111.0(9) . 3_566
O00D V004 V002 125.1(7) . 3_566
O07 V004 V002 110.6(8) . 3_566
O00C V004 V002 39.4(6) 4_656 3_566
O009 V004 V002 36.2(7) . 3_566
V003 V004 V002 73.2(2) . 3_566
V004 O07 V003 102.3(11) . .
V004 O07 Yb01 139.3(10) . .
V003 O07 Yb01 104.4(9) . .
V002 O008 V003 102.3(11) 2_665 .
V002 O008 Yb01 140.6(10) 2_665 .
V003 O008 Yb01 105.3(9) . .
V002 O009 V003 138.9(11) 3_566 .
V002 O009 V004 103.3(10) 3_566 .
V003 O009 V004 93.7(9) . .
V003 O00C V004 139.0(10) . 3_566
V003 O00C V002 96.3(11) . 2_665
V004 O00C V002 103.0(10) 3_566 2_665
V002 O00D V004 133.4(11) . .
C00N N00E C00H 111(4) . .
C00N N00E Yb01 123(3) . .
C00H N00E Yb01 120(2) . .
C00K N00F C00H 120(3) . 2_665
N11 C00G C00Z 112(3) . .
N11 C00G C01A 113(3) . .
N11 C00G H00A 109.3 . .
C00Z C00G H00A 109.3 . .
N11 C00G H00B 109.3 . .
C00Z C00G H00B 109.3 . .
H00A C00G H00B 107.9 . .
N11 C00G H00C 109.1 . .
C01A C00G H00C 109.1 . .
N11 C00G H00D 109.1 . .
C01A C00G H00D 109.1 . .
H00C C00G H00D 107.8 . .
N00E C00H N00F 132(3) . 2_665
N00E C00H C12 113(5) . .
N00F C00H C12 115(5) 2_665 .
N00E C00H C1L 105(5) . .
N00F C00H C1L 120(5) 2_665 .
C013 N00I C013 87(5) . 2_665
C013 N00I C00J 108(4) . .
C013 N00I C00J 127(4) 2_665 .
C013 N00I C00J 127(4) . 2_665
C013 N00I C00J 108(4) 2_665 2_665
C00J N00I C00J 103(4) . 2_665
N00I C00J C14 123(5) . .
N00I C00J C14A 100(4) . .
N00I C00J H00K 106.5 . .
C14 C00J H00K 106.5 . .
N00I C00J H00L 106.5 . .
C14 C00J H00L 106.5 . .
H00K C00J H00L 106.5 . .
N00I C00J H00M 111.8 . .
C14A C00J H00M 111.8 . .
N00I C00J H00N 111.8 . .
C14A C00J H00N 111.8 . .
H00M C00J H00N 109.6 . .
N00F C00K N00M 127(3) . .
N00F C00K C3 120(4) . .
N00M C00K C3 113(4) . .
N00F C00K C1K 124(5) . .
N00M C00K C1K 106(4) . .
C00P N00M C00K 103(3) . .
C00P N00M Yb01 129(3) . .
C00K N00M Yb01 123(2) . .
N00E C00N C1Q 114(5) . .
N00E C00N C9 108(5) . .
N00E C00N N00R 130(3) . .
C1Q C00N N00R 113(5) . .
C9 C00N N00R 121(5) . .
N00R C00P N00M 127(3) . .
N00R C00P C1F 112(5) . .
N00M C00P C1F 120(5) . .
N00R C00P C4 124(5) . .
N00M C00P C4 108(4) . .
C00P N00R C00N 119(3) . .
N11 C00X C15 104(4) . .
N11 C00X C016 116(3) . .
N11 C00X H00E 108.3 . .
C016 C00X H00E 108.3 . .
N11 C00X H00F 108.3 . .
C016 C00X H00F 108.3 . .
H00E C00X H00F 107.4 . .
N11 C00X H00G 110.9 . .
C15 C00X H00G 110.9 . .
N11 C00X H00H 110.9 . .
C15 C00X H00H 110.9 . .
H00G C00X H00H 108.9 . .
C00G C00Z C1A 99(4) . .
C00G C00Z H00I 112.0 . .
C1A C00Z H00I 112.0 . .
C00G C00Z H00J 112.0 . .
C1A C00Z H00J 112.0 . .
H00I C00Z H00J 109.7 . .
C4 C3 C2 120.0 . .
C4 C3 C00K 101(4) . .
C2 C3 C00K 139(4) . .
C3 C4 C5 120.0 . .
C3 C4 C00P 110(4) . .
C5 C4 C00P 130(4) . .
C4 C5 C0 120.0 . .
C4 C5 H5 120.0 . .
C0 C5 H5 120.0 . .
C1 C0 C5 120.0 . .
C1 C0 H0 120.0 . .
C5 C0 H0 120.0 . .
C0 C1 C2 120.0 . .
C0 C1 H1 120.0 . .
C2 C1 H1 120.0 . .
C1 C2 C3 120.0 . .
C1 C2 H2 120.0 . .
C3 C2 H2 120.0 . .
C1D C012 C01A 106(4) . .
C1D C012 H01A 110.5 . .
C01A C012 H01A 110.5 . .
C1D C012 H01B 110.5 . .
C01A C012 H01B 110.5 . .
H01A C012 H01B 108.7 . .
N00I C013 C1B 101(4) . .
N00I C013 C1R 101(4) . .
N00I C013 H01I 111.5 . .
C1B C013 H01I 111.5 . .
N00I C013 H01J 111.5 . .
C1B C013 H01J 111.5 . .
H01I C013 H01J 109.3 . .
N00I C013 H01G 111.6 . .
C1R C013 H01G 111.6 . .
N00I C013 H01H 111.6 . .
C1R C013 H01H 111.6 . .
H01G C013 H01H 109.4 . .
C13 C6 C1B 110(4) . .
C13 C6 H6A 109.7 . .
C1B C6 H6A 109.7 . .
C13 C6 H6B 109.7 . .
C1B C6 H6B 109.7 . .
H6A C6 H6B 108.2 . .
C2AA C016 C00X 114(5) . .
C2AA C016 H01C 108.8 . .
C00X C016 H01C 108.8 . .
C2AA C016 H01D 108.8 . .
C00X C016 H01D 108.8 . .
H01C C016 H01D 107.7 . .
C11 C10 C12 120.0 . .
C11 C10 H10 120.0 . .
C12 C10 H10 120.0 . .
C10 C11 C7 120.0 . .
C10 C11 H11 120.0 . .
C7 C11 H11 120.0 . .
C8 C7 C11 120.0 . .
C8 C7 H7 120.0 . .
C11 C7 H7 120.0 . .
C7 C8 C9 120.00(9) . .
C7 C8 H8 120.0 . .
C9 C8 H8 120.0 . .
C8 C9 C12 120.0 . .
C8 C9 C00N 131(6) . .
C12 C9 C00N 109(6) . .
C9 C12 C10 120.0 . .
C9 C12 C00H 98(6) . .
C10 C12 C00H 141(6) . .
C00G C01A C012 110(5) . .
C00G C01A H01E 109.8 . .
C012 C01A H01E 109.8 . .
C00G C01A H01F 109.8 . .
C012 C01A H01F 109.8 . .
H01E C01A H01F 108.2 . .
C6 C13 H13A 109.5 . .
C6 C13 H13B 109.5 . .
H13A C13 H13B 109.5 . .
C6 C13 H13C 109.5 . .
H13A C13 H13C 109.5 . .
H13B C13 H13C 109.5 . .
C01D C01C H01K 109.5 . .
C01D C01C H01L 109.5 . .
H01K C01C H01L 109.5 . .
C01D C01C H01M 109.5 . .
H01K C01C H01M 109.5 . .
H01L C01C H01M 109.5 . .
C14 C01D C01C 112(3) . .
C14 C01D H01N 109.2 . .
C01C C01D H01N 109.2 . .
C14 C01D H01O 109.2 . .
C01C C01D H01O 109.2 . .
H01N C01D H01O 107.9 . .
C00G N11 C00G 114(3) . 2_565
C00G N11 C00X 109.4(19) . 2_565
C00G N11 C00X 105.6(18) 2_565 2_565
C00G N11 C00X 105.6(18) . .
C00G N11 C00X 109.4(19) 2_565 .
C00X N11 C00X 113(4) 2_565 .
C01D C14 C00J 111(2) . .
C01D C14 H14A 109.5 . .
C00J C14 H14A 109.5 . .
C01D C14 H14B 109.5 . .
C00J C14 H14B 109.5 . .
H14A C14 H14B 108.1 . .
C5AA C15 C00X 107(7) . .
C5AA C15 H15A 110.2 . .
C00X C15 H15A 110.2 . .
C5AA C15 H15B 110.2 . .
C00X C15 H15B 110.2 . .
H15A C15 H15B 108.5 . .
C19 C16 H16A 109.5 . .
C19 C16 H16B 109.5 . .
H16A C16 H16B 109.5 . .
C19 C16 H16C 109.5 . .
H16A C16 H16C 109.5 . .
H16B C16 H16C 109.5 . .
N00U C19 C16 172(6) . .
C1E C1A C00Z 108(4) . .
C1E C1A H1AA 110.1 . .
C00Z C1A H1AA 110.1 . .
C1E C1A H1AB 110.1 . .
C00Z C1A H1AB 110.1 . .
H1AA C1A H1AB 108.4 . .
C013 C1B C6 110(3) . .
C013 C1B H1BA 109.6 . .
C6 C1B H1BA 109.6 . .
C013 C1B H1BB 109.6 . .
C6 C1B H1BB 109.6 . .
H1BA C1B H1BB 108.1 . .
C016 C2AA C4AA 112(4) . .
C016 C2AA H2AA 109.3 . .
C4AA C2AA H2AA 109.3 . .
C016 C2AA H2AB 109.3 . .
C4AA C2AA H2AB 109.3 . .
H2AA C2AA H2AB 107.9 . .
C5AA C1C H1CA 109.4 . .
C5AA C1C H1CB 109.5 . .
H1CA C1C H1CB 109.5 . .
C5AA C1C H1CC 109.5 . .
H1CA C1C H1CC 109.5 . .
H1CB C1C H1CC 109.5 . .
C012 C1D H1DA 109.5 . .
C012 C1D H1DB 109.5 . .
H1DA C1D H1DB 109.5 . .
C012 C1D H1DC 109.5 . .
H1DA C1D H1DC 109.5 . .
H1DB C1D H1DC 109.5 . .
C2AA C4AA H4AA 109.5 . .
C2AA C4AA H4AB 109.5 . .
H4AA C4AA H4AB 109.5 . .
C2AA C4AA H4AC 109.5 . .
H4AA C4AA H4AC 109.5 . .
H4AB C4AA H4AC 109.5 . .
C15 C5AA C1C 107(4) . .
C15 C5AA H5AA 110.4 . .
C1C C5AA H5AA 110.4 . .
C15 C5AA H5AB 110.3 . .
C1C C5AA H5AB 110.4 . .
H5AA C5AA H5AB 108.6 . .
C1A C1E H1EA 109.5 . .
C1A C1E H1EB 109.5 . .
H1EA C1E H1EB 109.5 . .
C1A C1E H1EC 109.5 . .
H1EA C1E H1EC 109.5 . .
H1EB C1E H1EC 109.5 . .
C1G C1F C1K 120.00(6) . .
C1G C1F C00P 141(5) . .
C1K C1F C00P 98(5) . .
C1F C1G C1H 120.0 . .
C1F C1G H1G 120.0 . .
C1H C1G H1G 120.0 . .
C1I C1H C1G 120.0 . .
C1I C1H H1H 120.0 . .
C1G C1H H1H 120.0 . .
C1J C1I C1H 120.00(5) . .
C1J C1I H1I 120.0 . .
C1H C1I H1I 120.0 . .
C1I C1J C1K 120.0 . .
C1I C1J H1J 120.0 . .
C1K C1J H1J 120.0 . .
C1J C1K C1F 120.0 . .
C1J C1K C00K 128(4) . .
C1F C1K C00K 112(4) . .
C1M C1L C1Q 120.0 . .
C1M C1L C00H 131(6) . .
C1Q C1L C00H 109(6) . .
C1L C1M C1N 120.0 . .
C1L C1M H1M 120.0 . .
C1N C1M H1M 120.0 . .
C1O C1N C1M 120.0 . .
C1O C1N H1N 120.0 . .
C1M C1N H1N 120.0 . .
C1N C1O C1P 120.0 . .
C1N C1O H1O 120.0 . .
C1P C1O H1O 120.0 . .
C1O C1P C1Q 120.00(8) . .
C1O C1P H1P 120.0 . .
C1Q C1P H1P 120.0 . .
C1P C1Q C1L 120.0 . .
C1P C1Q C00N 141(6) . .
C1L C1Q C00N 99(6) . .
C013 C1R C1S 114(3) . .
C013 C1R H1RA 108.7 . .
C1S C1R H1RA 108.7 . .
C013 C1R H1RB 108.7 . .
C1S C1R H1RB 108.7 . .
H1RA C1R H1RB 107.6 . .
C1R C1S C1T 113(3) . .
C1R C1S H1SA 108.9 . .
C1T C1S H1SA 108.9 . .
C1R C1S H1SB 108.9 . .
C1T C1S H1SB 108.9 . .
H1SA C1S H1SB 107.7 . .
C1S C1T H1TA 109.5 . .
C1S C1T H1TB 109.5 . .
H1TA C1T H1TB 109.5 . .
C1S C1T H1TC 109.5 . .
H1TA C1T H1TC 109.5 . .
H1TB C1T H1TC 109.5 . .
C01E C14A C00J 113(3) . .
C01E C14A H14C 109.0 . .
C00J C14A H14C 109.0 . .
C01E C14A H14D 109.0 . .
C00J C14A H14D 109.0 . .
H14C C14A H14D 107.8 . .
C14A C01E C0AA 114(3) . .
C14A C01E H01P 108.8 . .
C0AA C01E H01P 108.8 . .
C14A C01E H01Q 108.8 . .
C0AA C01E H01Q 108.8 . .
H01P C01E H01Q 107.7 . .
C01E C0AA H0AA 109.5 . .
C01E C0AA H0AB 109.5 . .
H0AA C0AA H0AB 109.5 . .
C01E C0AA H0AC 109.5 . .
H0AA C0AA H0AC 109.5 . .
H0AB C0AA H0AC 109.5 . .

loop_
_geom_bond_atom_site_label_1
_geom_bond_atom_site_label_2
_geom_bond_distance
_geom_bond_site_symmetry_2
Yb01 N00M 2.26(4) 2_665
Yb01 N00M 2.26(4) .
Yb01 O008 2.35(2) 2_665
Yb01 O008 2.35(2) .
Yb01 O07 2.35(2) 2_665
Yb01 O07 2.35(2) .
Yb01 N00E 2.42(3) 2_665
Yb01 N00E 2.42(3) .
Yb01 V003 3.352(6) 2_665
Yb01 V003 3.352(6) .
V002 O0A 1.58(2) .
V002 O00D 1.78(2) .
V002 O008 1.84(2) 2_665
V002 O009 1.84(3) 4_656
V002 O00C 1.98(2) 2_665
V002 V003 2.876(7) 2_665
V002 V004 3.036(9) 4_656
V003 O06 1.62(2) .
V003 O008 1.86(2) .
V003 O07 1.87(2) .
V003 O00C 1.88(2) .
V003 O009 1.93(2) .
V003 V002 2.876(7) 2_665
V003 V004 2.891(7) .
V004 O0B 1.59(2) .
V004 O00D 1.80(2) .
V004 O07 1.84(2) .
V004 O00C 1.90(3) 4_656
V004 O009 2.03(2) .
V004 V002 3.036(9) 3_566
O008 V002 1.84(2) 2_665
O009 V002 1.84(3) 3_566
O00C V004 1.90(3) 3_566
O00C V002 1.98(2) 2_665
N00E C00N 1.20(5) .
N00E C00H 1.29(4) .
N00F C00K 1.29(5) .
N00F C00H 1.40(5) 2_665
C00G N11 1.51(4) .
C00G C00Z 1.50(3) .
C00G C01A 1.56(3) .
C00G H00A 0.9900 .
C00G H00B 0.9900 .
C00G H00C 0.9900 .
C00G H00D 0.9900 .
C00H N00F 1.40(5) 2_665
C00H C12 1.42(3) .
C00H C1L 1.43(3) .
N00I C013 1.42(5) .
N00I C013 1.42(5) 2_665
N00I C00J 1.45(5) .
N00I C00J 1.45(4) 2_665
C00J C14 1.537(18) .
C00J C14A 1.57(3) .
C00J H00K 0.9900 .
C00J H00L 0.9900 .
C00J H00M 0.9900 .
C00J H00N 0.9900 .
C00K N00M 1.43(5) .
C00K C3 1.42(3) .
C00K C1K 1.44(3) .
N00M C00P 1.33(6) .
C00N C1Q 1.42(3) .
C00N C9 1.43(3) .
C00N N00R 1.48(6) .
C00P N00R 1.27(6) .
C00P C1F 1.42(3) .
C00P C4 1.45(3) .
N00U C19 1.14(7) .
C00X N11 1.51(4) .
C00X C15 1.54(3) .
C00X C016 1.57(3) .
C00X H00E 0.9900 .
C00X H00F 0.9900 .
C00X H00G 0.9900 .
C00X H00H 0.9900 .
C00Z C1A 1.55(3) .
C00Z H00I 0.9900 .
C00Z H00J 0.9900 .
C3 C4 1.3900 .
C3 C2 1.3900 .
C4 C5 1.3900 .
C5 C0 1.3900 .
C5 H5 0.9500 .
C0 C1 1.3900 .
C0 H0 0.9500 .
C1 C2 1.3900 .
C1 H1 0.9500 .
C2 H2 0.9500 .
C012 C1D 1.54(3) .
C012 C01A 1.56(3) .
C012 H01A 0.9900 .
C012 H01B 0.9900 .
C013 C1B 1.51(3) .
C013 C1R 1.52(3) .
C013 H01I 0.9900 .
C013 H01J 0.9900 .
C013 H01G 0.9900 .
C013 H01H 0.9900 .
C6 C13 1.53(3) .
C6 C1B 1.56(3) .
C6 H6A 0.9900 .
C6 H6B 0.9900 .
C016 C2AA 1.54(3) .
C016 H01C 0.9900 .
C016 H01D 0.9900 .
C10 C11 1.3900 .
C10 C12 1.3900(10) .
C10 H10 0.9500 .
C11 C7 1.3900 .
C11 H11 0.9500 .
C7 C8 1.3900 .
C7 H7 0.9500 .
C8 C9 1.3900 .
C8 H8 0.9500 .
C9 C12 1.3900(11) .
C01A H01E 0.9900 .
C01A H01F 0.9900 .
C13 H13A 0.9800 .
C13 H13B 0.9800 .
C13 H13C 0.9800 .
C01C C01D 1.54(2) .
C01C H01K 0.9800 .
C01C H01L 0.9800 .
C01C H01M 0.9800 .
C01D C14 1.53(2) .
C01D H01N 0.9900 .
C01D H01O 0.9900 .
N11 C00G 1.51(4) 2_565
N11 C00X 1.51(4) 2_565
C14 H14A 0.9900 .
C14 H14B 0.9900 .
C15 C5AA 1.54(3) .
C15 H15A 0.9900 .
C15 H15B 0.9900 .
C16 C19 1.42(8) .
C16 H16A 0.9800 .
C16 H16B 0.9800 .
C16 H16C 0.9800 .
C1A C1E 1.52(3) .
C1A H1AA 0.9900 .
C1A H1AB 0.9900 .
C1B H1BA 0.9900 .
C1B H1BB 0.9900 .
C2AA C4AA 1.56(3) .
C2AA H2AA 0.9900 .
C2AA H2AB 0.9900 .
C1C C5AA 1.56(3) .
C1C H1CA 0.9800 .
C1C H1CB 0.9800 .
C1C H1CC 0.9800 .
C1D H1DA 0.9800 .
C1D H1DB 0.9800 .
C1D H1DC 0.9800 .
C4AA H4AA 0.9800 .
C4AA H4AB 0.9800 .
C4AA H4AC 0.9800 .
C5AA H5AA 0.9900 .
C5AA H5AB 0.9900 .
C1E H1EA 0.9800 .
C1E H1EB 0.9800 .
C1E H1EC 0.9800 .
C1F C1G 1.3900 .
C1F C1K 1.3900 .
C1G C1H 1.3900 .
C1G H1G 0.9500 .
C1H C1I 1.3900 .
C1H H1H 0.9500 .
C1I C1J 1.3900 .
C1I H1I 0.9500 .
C1J C1K 1.3900 .
C1J H1J 0.9500 .
C1L C1M 1.3900 .
C1L C1Q 1.3900 .
C1M C1N 1.3900 .
C1M H1M 0.9500 .
C1N C1O 1.3900 .
C1N H1N 0.9500 .
C1O C1P 1.3900 .
C1O H1O 0.9500 .
C1P C1Q 1.3900 .
C1P H1P 0.9500 .
C1R C1S 1.52(3) .
C1R H1RA 0.9900 .
C1R H1RB 0.9900 .
C1S C1T 1.54(3) .
C1S H1SA 0.9900 .
C1S H1SB 0.9900 .
C1T H1TA 0.9800 .
C1T H1TB 0.9800 .
C1T H1TC 0.9800 .
C14A C01E 1.51(3) .
C14A H14C 0.9900 .
C14A H14D 0.9900 .
C01E C0AA 1.54(3) .
C01E H01P 0.9900 .
C01E H01Q 0.9900 .
C0AA H0AA 0.9800 .
C0AA H0AB 0.9800 .
C0AA H0AC 0.9800 .
